data_7055724
loop_
_publ_author_name
'Bortoluzzi, Marco'
'Marchetti, Fabio'
'Pampaloni, Guido'
'Zacchini, Stefano'

_publ_section_title
;
 The chemistry of high valent tungsten chlorides with N-substituted ureas,
 including urea self-protonation reactions triggered by WCl6
;
_journal_issue 10
_journal_name_full 'New J. Chem.'
_journal_page_first 8271
_journal_paper_doi 10.1039/C6NJ01822J
_journal_volume 40
_journal_year 2016
_chemical_formula_sum 'C3 H8 Cl5 N2 O W'
_chemical_formula_weight 449.21
_chemical_name_systematic
; 
 ? 
;
_space_group_IT_number 19
_symmetry_cell_setting orthorhombic
_symmetry_space_group_name_Hall 'P 2ac 2ab'
_symmetry_space_group_name_H-M 'P 21 21 21'
_atom_sites_solution_hydrogens geom
_atom_sites_solution_primary direct
_atom_sites_solution_secondary difmap
_audit_creation_method SHELXL-97
_audit_update_record
;
2016-04-11 deposited with the CCDC.
2016-08-10 downloaded from the CCDC.
;
_cell_angle_alpha 90.00
_cell_angle_beta 90.00
_cell_angle_gamma 90.00
_cell_formula_units_Z 12
_cell_length_a 10.180(3)
_cell_length_b 15.365(4)
_cell_length_c 22.009(6)
_cell_measurement_reflns_used 8629
_cell_measurement_temperature 100(2)
_cell_measurement_theta_max 26.2315
_cell_measurement_theta_min 2.400
_cell_volume 3442.6(16)
_computing_cell_refinement 'APEX2 (Bruker AXS, 2006)'
_computing_data_collection 'APEX2 (Bruker AXS, 2006)'
_computing_data_reduction 'SAINT (Bruker AXS, 2004)'
_computing_molecular_graphics 'ORTEPII (Johnson, 1996)'
_computing_publication_material 'XCIF (Bruker AXS, 2001)'
_computing_structure_refinement 'SHELXL-97 (Sheldrick, 1997)'
_computing_structure_solution 'SHELXS-97 (Sheldrick, 1990)'
_diffrn_ambient_temperature 100(2)
_diffrn_measured_fraction_theta_full 0.999
_diffrn_measured_fraction_theta_max 0.999
_diffrn_measurement_device_type 'CCD area detector'
_diffrn_measurement_method 'phi and omega scans'
_diffrn_radiation_monochromator graphite
_diffrn_radiation_source 'fine-focus sealed tube'
_diffrn_radiation_type MoK\a
_diffrn_radiation_wavelength 0.71073
_diffrn_reflns_av_R_equivalents 0.1196
_diffrn_reflns_av_unetI/netI 0.0872
_diffrn_reflns_limit_h_max 12
_diffrn_reflns_limit_h_min -12
_diffrn_reflns_limit_k_max 18
_diffrn_reflns_limit_k_min -18
_diffrn_reflns_limit_l_max 26
_diffrn_reflns_limit_l_min -26
_diffrn_reflns_number 30675
_diffrn_reflns_theta_full 25.03
_diffrn_reflns_theta_max 25.03
_diffrn_reflns_theta_min 1.62
_exptl_absorpt_coefficient_mu 11.190
_exptl_absorpt_correction_T_max 0.4008
_exptl_absorpt_correction_T_min 0.2250
_exptl_absorpt_correction_type empirical
_exptl_absorpt_process_details
; 
 Data were corrected for Lorentz polarization and absorption
 effects (empirical absorption correction SADABS).
 R(int) =  0.1801 (selected reflections only, before parameter refinement)
 R(int) =  0.0999 (selected reflections only, after parameter refinement)
;
_exptl_crystal_colour brown
_exptl_crystal_density_diffrn 2.600
_exptl_crystal_density_method 'not measured'
_exptl_crystal_description prism
_exptl_crystal_F_000 2484
_exptl_crystal_size_max 0.19
_exptl_crystal_size_mid 0.13
_exptl_crystal_size_min 0.10
_refine_diff_density_max 2.483
_refine_diff_density_min -1.670
_refine_diff_density_rms 0.271
_refine_ls_abs_structure_details 'Flack H D (1983), Acta Cryst. A39, 876-881'
_refine_ls_abs_structure_Flack 0.035(13)
_refine_ls_extinction_method none
_refine_ls_goodness_of_fit_ref 1.018
_refine_ls_hydrogen_treatment mixed
_refine_ls_matrix_type full
_refine_ls_number_parameters 344
_refine_ls_number_reflns 6061
_refine_ls_number_restraints 102
_refine_ls_restrained_S_all 1.012
_refine_ls_R_factor_all 0.0712
_refine_ls_R_factor_gt 0.0458
_refine_ls_shift/su_max 0.001
_refine_ls_shift/su_mean 0.000
_refine_ls_structure_factor_coef Fsqd
_refine_ls_weighting_details 'calc w=1/[\s^2^(Fo^2^)+(0.0298P)^2^+18.9867P] where P=(Fo^2^+2Fc^2^)/3'
_refine_ls_weighting_scheme calc
_refine_ls_wR_factor_gt 0.0898
_refine_ls_wR_factor_ref 0.0997
_reflns_number_gt 4860
_reflns_number_total 6061
_reflns_threshold_expression >2sigma(I)
_cod_data_source_file c6nj01822j2.cif
_cod_data_source_block 3a
_cod_depositor_comments
;
The following automatic conversions were performed:

'_symmetry_cell_setting' value 'Orthorhombic' changed to
'orthorhombic' according to
/usr/data/users/saulius/crontab/automatic-downloads/rss-feeds/RSC/lib/dictionaries/cif_core.dic
dictionary named 'cif_core.dic' version 2.4.2 from 2011-04-26.

Automatic conversion script
Id: cif_fix_values 4268 2015-11-12 08:31:59Z antanas 

 Adding full bibliography for 7055722--7055727.cif.
;
_cod_original_cell_volume 3442.5(17)
_cod_original_sg_symbol_H-M P2(1)2(1)2(1)
_cod_database_code 7055724

loop_
_symmetry_equiv_pos_as_xyz
'x, y, z'
'-x+1/2, -y, z+1/2'
'-x, y+1/2, -z+1/2'
'x+1/2, -y+1/2, -z'

loop_
_atom_site_label
_atom_site_type_symbol
_atom_site_fract_x
_atom_site_fract_y
_atom_site_fract_z
_atom_site_U_iso_or_equiv
_atom_site_adp_type
_atom_site_occupancy
_atom_site_symmetry_multiplicity
_atom_site_calc_flag
_atom_site_refinement_flags
C1 C 0.1867(15) 0.2904(9) 0.3958(7) 0.018(3) Uani 1 1 d U
C2 C -0.0455(17) 0.3305(11) 0.4030(7) 0.033(4) Uani 1 1 d U
H2A H -0.1014 0.3777 0.3879 0.049 Uiso 1 1 calc R
H2B H -0.0477 0.3297 0.4475 0.049 Uiso 1 1 calc R
H2C H -0.0779 0.2747 0.3873 0.049 Uiso 1 1 calc R
C3 C 0.2669(19) 0.1549(11) 0.4428(9) 0.041(5) Uani 1 1 d U
H3A H 0.2317 0.1105 0.4703 0.062 Uiso 1 1 calc R
H3B H 0.3440 0.1823 0.4615 0.062 Uiso 1 1 calc R
H3C H 0.2925 0.1278 0.4043 0.062 Uiso 1 1 calc R
C4 C 0.8103(15) 0.8599(10) 0.4298(7) 0.023(3) Uani 1 1 d U
C5 C 1.0146(15) 0.9068(10) 0.4756(8) 0.032(4) Uani 1 1 d U
H5A H 1.0454 0.9575 0.4986 0.048 Uiso 1 1 calc R
H5B H 1.0668 0.9007 0.4385 0.048 Uiso 1 1 calc R
H5C H 1.0243 0.8543 0.5005 0.048 Uiso 1 1 calc R
C6 C 0.7759(18) 0.7225(11) 0.3765(9) 0.039(4) Uani 1 1 d U
H6A H 0.8259 0.6687 0.3701 0.059 Uiso 1 1 calc R
H6B H 0.7562 0.7493 0.3371 0.059 Uiso 1 1 calc R
H6C H 0.6936 0.7089 0.3976 0.059 Uiso 1 1 calc R
C7 C 0.2977(17) 0.6440(10) 0.2615(7) 0.027(3) Uani 1 1 d U
C8 C 0.2046(19) 0.7876(12) 0.2862(10) 0.052(5) Uani 1 1 d U
H8A H 0.2385 0.8463 0.2936 0.077 Uiso 1 1 calc R
H8B H 0.1572 0.7671 0.3222 0.077 Uiso 1 1 calc R
H8C H 0.1446 0.7887 0.2514 0.077 Uiso 1 1 calc R
C9 C 0.5274(18) 0.6165(11) 0.2525(7) 0.037(4) Uani 1 1 d U
H9A H 0.5828 0.5669 0.2413 0.056 Uiso 1 1 calc R
H9B H 0.5477 0.6344 0.2942 0.056 Uiso 1 1 calc R
H9C H 0.5443 0.6651 0.2248 0.056 Uiso 1 1 calc R
N1 N 0.0890(12) 0.3442(8) 0.3824(6) 0.022(3) Uani 1 1 d DU
H1 H 0.116(15) 0.387(7) 0.358(5) 0.027 Uiso 1 1 d D
N2 N 0.1666(13) 0.2210(8) 0.4315(6) 0.021(3) Uani 1 1 d DU
H2 H 0.089(7) 0.196(9) 0.435(7) 0.025 Uiso 1 1 d D
N3 N 0.8787(12) 0.9184(8) 0.4599(6) 0.023(3) Uani 1 1 d DU
H3 H 0.812(10) 0.947(9) 0.476(6) 0.027 Uiso 1 1 d D
N4 N 0.8555(13) 0.7845(9) 0.4143(6) 0.025(3) Uani 1 1 d DU
H4 H 0.939(5) 0.767(9) 0.418(7) 0.030 Uiso 1 1 d D
N5 N 0.3146(15) 0.7284(9) 0.2732(7) 0.033(3) Uani 1 1 d DU
H5 H 0.393(8) 0.749(10) 0.262(7) 0.040 Uiso 1 1 d D
N6 N 0.3939(14) 0.5922(9) 0.2487(6) 0.025(3) Uani 1 1 d DU
H6 H 0.378(16) 0.536(3) 0.242(7) 0.031 Uiso 1 1 d D
O1 O 0.2999(9) 0.3044(6) 0.3724(4) 0.018(2) Uani 1 1 d U
O2 O 0.6845(10) 0.8813(7) 0.4143(5) 0.024(2) Uani 1 1 d U
O3 O 0.1775(11) 0.6130(7) 0.2690(5) 0.030(3) Uani 1 1 d U
Cl1 Cl 0.6367(4) 0.4607(3) 0.3911(2) 0.0330(11) Uani 1 1 d .
Cl2 Cl 0.4264(4) 0.3656(3) 0.48743(16) 0.0230(9) Uani 1 1 d .
Cl3 Cl 0.3236(4) 0.4968(2) 0.38043(18) 0.0219(9) Uani 1 1 d .
Cl4 Cl 0.4712(4) 0.3756(2) 0.27443(15) 0.0264(8) Uani 1 1 d .
Cl5 Cl 0.5874(4) 0.2506(3) 0.38537(19) 0.0257(9) Uani 1 1 d .
Cl6 Cl 0.3357(4) 0.9333(3) 0.5074(2) 0.0339(11) Uani 1 1 d .
Cl7 Cl 0.6130(4) 0.8324(3) 0.53891(19) 0.0289(9) Uani 1 1 d .
Cl8 Cl 0.4327(4) 0.7739(3) 0.4192(2) 0.0380(11) Uani 1 1 d .
Cl9 Cl 0.4499(4) 0.9708(3) 0.36507(16) 0.0313(10) Uani 1 1 d .
Cl10 Cl 0.6076(4) 1.0378(3) 0.48626(18) 0.0241(9) Uani 1 1 d .
Cl11 Cl -0.1217(5) 0.4949(3) 0.1691(3) 0.0536(14) Uani 1 1 d .
Cl12 Cl -0.0527(5) 0.5220(3) 0.3192(2) 0.0464(13) Uani 1 1 d .
Cl13 Cl -0.0852(5) 0.6859(3) 0.2252(2) 0.0412(12) Uani 1 1 d .
Cl14 Cl 0.1512(5) 0.5983(3) 0.13809(18) 0.0341(10) Uani 1 1 d .
Cl15 Cl 0.1506(4) 0.4247(2) 0.22759(18) 0.0274(10) Uani 1 1 d .
W1 W 0.45713(6) 0.37382(4) 0.38084(3) 0.01697(15) Uani 1 1 d .
W2 W 0.52164(7) 0.90529(4) 0.45340(3) 0.02091(16) Uani 1 1 d .
W3 W 0.03622(8) 0.55681(4) 0.22551(3) 0.02571(17) Uani 1 1 d .

loop_
_atom_site_aniso_label
_atom_site_aniso_U_11
_atom_site_aniso_U_22
_atom_site_aniso_U_33
_atom_site_aniso_U_23
_atom_site_aniso_U_13
_atom_site_aniso_U_12
C1 0.019(5) 0.013(5) 0.021(6) 0.000(5) -0.001(5) -0.002(5)
C2 0.023(9) 0.034(8) 0.042(9) 0.000(7) -0.007(8) 0.008(9)
C3 0.054(11) 0.021(8) 0.050(11) 0.017(8) -0.021(9) -0.002(8)
C4 0.013(5) 0.026(5) 0.030(6) 0.001(5) 0.001(5) 0.003(5)
C5 0.008(8) 0.033(8) 0.054(10) 0.005(8) -0.002(7) -0.005(7)
C6 0.035(10) 0.036(10) 0.046(11) -0.010(9) -0.011(9) 0.012(8)
C7 0.027(6) 0.027(6) 0.028(6) 0.004(5) 0.003(5) -0.008(5)
C8 0.032(11) 0.037(10) 0.085(13) -0.008(10) -0.004(10) 0.022(9)
C9 0.035(10) 0.043(10) 0.033(8) -0.009(7) 0.001(8) 0.005(9)
N1 0.019(6) 0.021(6) 0.027(6) -0.001(5) 0.001(5) 0.004(5)
N2 0.021(6) 0.019(6) 0.023(6) 0.013(5) -0.005(5) -0.006(5)
N3 0.012(6) 0.026(6) 0.031(6) 0.004(5) -0.003(5) 0.008(5)
N4 0.011(6) 0.024(6) 0.041(7) -0.005(5) -0.001(5) 0.013(5)
N5 0.028(7) 0.028(6) 0.044(7) -0.003(6) -0.003(6) -0.003(6)
N6 0.028(6) 0.027(6) 0.021(6) -0.001(5) -0.001(5) -0.007(6)
O1 0.010(5) 0.027(5) 0.019(5) 0.004(4) 0.002(4) 0.002(4)
O2 0.015(5) 0.024(5) 0.032(6) 0.003(5) 0.002(4) -0.008(5)
O3 0.031(6) 0.031(6) 0.028(6) 0.004(5) 0.003(5) -0.004(5)
Cl1 0.015(2) 0.041(3) 0.043(3) 0.000(2) 0.0061(19) -0.0039(19)
Cl2 0.023(2) 0.030(2) 0.0162(18) 0.0025(17) 0.0016(15) 0.0076(17)
Cl3 0.023(2) 0.024(2) 0.0191(19) 0.0007(17) 0.0046(18) 0.0043(17)
Cl4 0.031(2) 0.032(2) 0.0160(18) 0.0032(16) 0.0059(18) 0.009(2)
Cl5 0.020(2) 0.029(2) 0.028(2) 0.0040(19) 0.0046(18) 0.0129(17)
Cl6 0.018(2) 0.047(3) 0.036(3) 0.005(2) 0.0070(19) 0.004(2)
Cl7 0.016(2) 0.037(2) 0.033(2) 0.015(2) -0.0018(18) -0.0024(18)
Cl8 0.026(3) 0.034(2) 0.055(3) -0.009(2) -0.010(2) -0.007(2)
Cl9 0.024(2) 0.049(3) 0.020(2) 0.0027(17) -0.0023(18) 0.011(2)
Cl10 0.018(2) 0.026(2) 0.028(2) -0.0059(18) -0.0009(17) 0.0020(17)
Cl11 0.036(3) 0.055(3) 0.070(4) 0.008(3) -0.017(3) -0.009(3)
Cl12 0.043(3) 0.040(3) 0.056(3) 0.021(2) 0.030(3) 0.017(2)
Cl13 0.052(3) 0.031(2) 0.040(3) 0.012(2) 0.005(2) 0.018(2)
Cl14 0.041(3) 0.038(3) 0.022(2) 0.0017(19) 0.0023(18) -0.008(2)
Cl15 0.030(2) 0.023(2) 0.029(2) 0.0031(17) 0.0044(19) 0.0014(17)
W1 0.0119(3) 0.0221(3) 0.0169(3) 0.0028(2) 0.0021(3) 0.0028(3)
W2 0.0128(3) 0.0257(3) 0.0243(3) -0.0014(3) -0.0019(3) 0.0005(3)
W3 0.0271(4) 0.0222(3) 0.0277(4) 0.0070(3) 0.0011(3) 0.0028(4)

loop_
_atom_type_symbol
_atom_type_description
_atom_type_scat_dispersion_real
_atom_type_scat_dispersion_imag
_atom_type_scat_source
C C 0.0033 0.0016 'International Tables Vol C Tables 4.2.6.8 and 6.1.1.4'
H H 0.0000 0.0000 'International Tables Vol C Tables 4.2.6.8 and 6.1.1.4'
N N 0.0061 0.0033 'International Tables Vol C Tables 4.2.6.8 and 6.1.1.4'
O O 0.0106 0.0060 'International Tables Vol C Tables 4.2.6.8 and 6.1.1.4'
Cl Cl 0.1484 0.1585 'International Tables Vol C Tables 4.2.6.8 and 6.1.1.4'
W W -0.8490 6.8722 'International Tables Vol C Tables 4.2.6.8 and 6.1.1.4'

loop_
_geom_angle_atom_site_label_1
_geom_angle_atom_site_label_2
_geom_angle_atom_site_label_3
_geom_angle
O1 C1 N1 118.8(13)
O1 C1 N2 120.5(14)
N1 C1 N2 120.7(14)
N1 C2 H2A 109.5
N1 C2 H2B 109.5
H2A C2 H2B 109.5
N1 C2 H2C 109.5
H2A C2 H2C 109.5
H2B C2 H2C 109.5
N2 C3 H3A 109.5
N2 C3 H3B 109.5
H3A C3 H3B 109.5
N2 C3 H3C 109.5
H3A C3 H3C 109.5
H3B C3 H3C 109.5
N4 C4 N3 123.8(15)
N4 C4 O2 118.9(14)
N3 C4 O2 117.2(13)
N3 C5 H5A 109.5
N3 C5 H5B 109.5
H5A C5 H5B 109.5
N3 C5 H5C 109.5
H5A C5 H5C 109.5
H5B C5 H5C 109.5
N4 C6 H6A 109.5
N4 C6 H6B 109.5
H6A C6 H6B 109.5
N4 C6 H6C 109.5
H6A C6 H6C 109.5
H6B C6 H6C 109.5
N6 C7 O3 120.4(15)
N6 C7 N5 122.9(16)
O3 C7 N5 116.4(15)
N5 C8 H8A 109.5
N5 C8 H8B 109.5
H8A C8 H8B 109.5
N5 C8 H8C 109.5
H8A C8 H8C 109.5
H8B C8 H8C 109.5
N6 C9 H9A 109.5
N6 C9 H9B 109.5
H9A C9 H9B 109.5
N6 C9 H9C 109.5
H9A C9 H9C 109.5
H9B C9 H9C 109.5
C1 N1 C2 123.1(13)
C1 N1 H1 111(10)
C2 N1 H1 126(10)
C1 N2 C3 123.1(14)
C1 N2 H2 122(10)
C3 N2 H2 108(10)
C4 N3 C5 123.1(14)
C4 N3 H3 98(10)
C5 N3 H3 135(10)
C4 N4 C6 121.5(14)
C4 N4 H4 125(10)
C6 N4 H4 112(10)
C7 N5 C8 122.8(15)
C7 N5 H5 114(10)
C8 N5 H5 121(10)
C7 N6 C9 123.5(15)
C7 N6 H6 119(10)
C9 N6 H6 116(10)
C1 O1 W1 143.2(10)
C4 O2 W2 138.6(10)
C7 O3 W3 141.9(10)
O1 W1 Cl1 177.5(3)
O1 W1 Cl5 91.6(3)
Cl1 W1 Cl5 90.90(16)
O1 W1 Cl3 87.9(3)
Cl1 W1 Cl3 89.61(15)
Cl5 W1 Cl3 177.64(15)
O1 W1 Cl4 87.8(3)
Cl1 W1 Cl4 92.48(16)
Cl5 W1 Cl4 90.99(14)
Cl3 W1 Cl4 91.29(13)
O1 W1 Cl2 87.5(3)
Cl1 W1 Cl2 92.23(15)
Cl5 W1 Cl2 89.41(14)
Cl3 W1 Cl2 88.27(13)
Cl4 W1 Cl2 175.27(15)
O2 W2 Cl6 175.4(3)
O2 W2 Cl9 88.8(3)
Cl6 W2 Cl9 95.39(15)
O2 W2 Cl10 89.0(3)
Cl6 W2 Cl10 89.15(15)
Cl9 W2 Cl10 89.97(15)
O2 W2 Cl8 91.4(3)
Cl6 W2 Cl8 90.53(17)
Cl9 W2 Cl8 89.01(16)
Cl10 W2 Cl8 178.90(16)
O2 W2 Cl7 85.8(3)
Cl6 W2 Cl7 90.08(15)
Cl9 W2 Cl7 174.44(15)
Cl10 W2 Cl7 91.09(15)
Cl8 W2 Cl7 89.96(16)
O3 W3 Cl11 176.1(3)
O3 W3 Cl12 87.3(3)
Cl11 W3 Cl12 96.6(2)
O3 W3 Cl13 90.9(3)
Cl11 W3 Cl13 88.81(19)
Cl12 W3 Cl13 89.53(16)
O3 W3 Cl15 90.4(3)
Cl11 W3 Cl15 89.98(17)
Cl12 W3 Cl15 88.66(14)
Cl13 W3 Cl15 177.69(16)
O3 W3 Cl14 85.0(3)
Cl11 W3 Cl14 91.11(18)
Cl12 W3 Cl14 172.24(18)
Cl13 W3 Cl14 91.79(16)
Cl15 W3 Cl14 90.20(15)

loop_
_geom_bond_atom_site_label_1
_geom_bond_atom_site_label_2
_geom_bond_distance
C1 O1 1.280(17)
C1 N1 1.327(19)
C1 N2 1.340(18)
C2 N1 1.46(2)
C2 H2A 0.9800
C2 H2B 0.9800
C2 H2C 0.9800
C3 N2 1.46(2)
C3 H3A 0.9800
C3 H3B 0.9800
C3 H3C 0.9800
C4 N4 1.292(19)
C4 N3 1.32(2)
C4 O2 1.365(18)
C5 N3 1.437(19)
C5 H5A 0.9800
C5 H5B 0.9800
C5 H5C 0.9800
C6 N4 1.50(2)
C6 H6A 0.9800
C6 H6B 0.9800
C6 H6C 0.9800
C7 N6 1.29(2)
C7 O3 1.323(19)
C7 N5 1.33(2)
C8 N5 1.47(2)
C8 H8A 0.9800
C8 H8B 0.9800
C8 H8C 0.9800
C9 N6 1.41(2)
C9 H9A 0.9800
C9 H9B 0.9800
C9 H9C 0.9800
N1 H1 0.89(2)
N2 H2 0.89(2)
N3 H3 0.89(2)
N4 H4 0.89(2)
N5 H5 0.89(2)
N6 H6 0.89(2)
O1 W1 1.932(10)
O2 W2 1.905(10)
O3 W3 1.932(11)
Cl1 W1 2.275(4)
Cl2 W1 2.370(4)
Cl3 W1 2.328(4)
Cl4 W1 2.347(3)
Cl5 W1 2.314(4)
Cl6 W2 2.276(4)
Cl7 W2 2.380(4)
Cl8 W2 2.337(4)
Cl9 W2 2.307(4)
Cl10 W2 2.331(4)
Cl11 W3 2.243(5)
Cl12 W3 2.315(4)
Cl13 W3 2.337(4)
Cl14 W3 2.341(4)
Cl15 W3 2.340(4)

loop_
_geom_hbond_atom_site_label_D
_geom_hbond_atom_site_label_H
_geom_hbond_atom_site_label_A
_geom_hbond_distance_DH
_geom_hbond_distance_HA
_geom_hbond_distance_DA
_geom_hbond_angle_DHA
_geom_hbond_site_symmetry_A
N1 H1 Cl3 0.89(2) 2.75(12) 3.347(13) 126(12) .
N1 H1 Cl12 0.89(2) 2.83(13) 3.387(13) 122(12) .
N1 H1 Cl15 0.89(2) 2.96(10) 3.679(14) 140(12) .
N2 H2 Cl2 0.89(2) 2.56(9) 3.307(13) 142(12) 4_456
N3 H3 Cl10 0.89(2) 2.51(5) 3.364(13) 161(13) .
N4 H4 Cl7 0.89(2) 2.53(7) 3.340(13) 152(13) 4_566
N5 H5 Cl4 0.89(2) 2.52(9) 3.312(15) 148(14) 3_655
N6 H6 Cl4 0.89(2) 2.74(10) 3.466(15) 140(13) .
N6 H6 Cl15 0.89(2) 2.89(11) 3.601(14) 138(13) .

loop_
_geom_torsion_atom_site_label_1
_geom_torsion_atom_site_label_2
_geom_torsion_atom_site_label_3
_geom_torsion_atom_site_label_4
_geom_torsion
O1 C1 N1 C2 175.4(14)
N2 C1 N1 C2 -3(2)
O1 C1 N2 C3 -4(2)
N1 C1 N2 C3 173.8(15)
N4 C4 N3 C5 4(3)
O2 C4 N3 C5 -175.8(13)
N3 C4 N4 C6 -176.1(16)
O2 C4 N4 C6 4(2)
N6 C7 N5 C8 178.3(17)
O3 C7 N5 C8 -8(3)
O3 C7 N6 C9 -166.2(15)
N5 C7 N6 C9 8(3)
N1 C1 O1 W1 80(2)
N2 C1 O1 W1 -101.6(18)
N4 C4 O2 W2 114.5(16)
N3 C4 O2 W2 -66(2)
N6 C7 O3 W3 -66(2)
N5 C7 O3 W3 120.0(17)
C1 O1 W1 Cl1 -48(8)
C1 O1 W1 Cl5 124.5(16)
C1 O1 W1 Cl3 -53.2(16)
C1 O1 W1 Cl4 -144.6(16)
C1 O1 W1 Cl2 35.1(16)
C4 O2 W2 Cl6 6(5)
C4 O2 W2 Cl9 161.8(14)
C4 O2 W2 Cl10 71.8(14)
C4 O2 W2 Cl8 -109.2(14)
C4 O2 W2 Cl7 -19.4(14)
C7 O3 W3 Cl11 -20(6)
C7 O3 W3 Cl12 164.4(17)
C7 O3 W3 Cl13 -106.1(17)
C7 O3 W3 Cl15 75.8(17)
C7 O3 W3 Cl14 -14.4(17)
